data_7021574
loop_
_publ_author_name
'Chen, Yanmei'
'Chen, Wenqian'
'Ju, Zhenghua'
'Gao, Qian'
'Lei, Tao'
'Liu, Wei'
'Li, Yahong'
'Gao, Dandan'
'Li, Wu'

_publ_section_title
;
 Synthesis, structures and luminescent properties of a series of novel
 Sr(II)-Ln(III) (Ln = Eu, Gd, Tb) coordination polymers.
;
_journal_issue 29
_journal_name_full 'Dalton transactions (Cambridge, England : 2003)'
_journal_page_first 10495
_journal_page_last 10502
_journal_paper_doi 10.1039/c3dt51184g
_journal_volume 42
_journal_year 2013
_chemical_formula_moiety 'C42 H28 Eu2 N6 O29 Sr, 4(C3 H5 N2), C2 H6 O, 5(H2 O)'
_chemical_formula_sum 'C56 H64 Eu2 N14 O35 Sr'
_chemical_formula_weight 1884.75
_chemical_name_systematic
;
?
;
_space_group_IT_number 2
_symmetry_cell_setting triclinic
_symmetry_space_group_name_Hall '-P 1'
_symmetry_space_group_name_H-M 'P -1'
_atom_sites_solution_hydrogens geom
_atom_sites_solution_primary direct
_atom_sites_solution_secondary difmap
_audit_creation_method SHELXL-97
_cell_angle_alpha 88.442(2)
_cell_angle_beta 87.604(2)
_cell_angle_gamma 79.857(2)
_cell_formula_units_Z 2
_cell_length_a 10.4001(12)
_cell_length_b 11.0984(14)
_cell_length_c 30.433(4)
_cell_measurement_reflns_used 6465
_cell_measurement_temperature 299(2)
_cell_measurement_theta_max 28.197
_cell_measurement_theta_min 2.284
_cell_volume 3454.1(7)
_computing_cell_refinement 'SAINT (Bruker, 2005)'
_computing_data_collection 'APEX-II (Bruker, 2005)'
_computing_data_reduction 'SAINT (Bruker, 2005)'
_computing_molecular_graphics 'SHELXTL (Sheldrick, 2008) and DIAMOND (Brandenburg, 1999)'
_computing_publication_material 'SHELXTL (Sheldrick, 2008)'
_computing_structure_refinement 'SHELXL-97 (Sheldrick, 2008)'
_computing_structure_solution 'SHELXS-97 (Sheldrick, 2008)'
_diffrn_ambient_temperature 299(2)
_diffrn_measured_fraction_theta_full 0.994
_diffrn_measured_fraction_theta_max 0.994
_diffrn_measurement_device_type 'Bruker APEXII CCD'
_diffrn_measurement_method '\f and \w scans'
_diffrn_radiation_monochromator graphite
_diffrn_radiation_source 'fine-focus sealed tube'
_diffrn_radiation_type MoK\a
_diffrn_radiation_wavelength 0.71073
_diffrn_reflns_av_R_equivalents 0.0268
_diffrn_reflns_av_sigmaI/netI 0.0618
_diffrn_reflns_limit_h_max 13
_diffrn_reflns_limit_h_min -13
_diffrn_reflns_limit_k_max 12
_diffrn_reflns_limit_k_min -14
_diffrn_reflns_limit_l_max 38
_diffrn_reflns_limit_l_min -27
_diffrn_reflns_number 21799
_diffrn_reflns_theta_full 27.00
_diffrn_reflns_theta_max 27.00
_diffrn_reflns_theta_min 1.86
_exptl_absorpt_coefficient_mu 2.669
_exptl_absorpt_correction_T_max 0.6173
_exptl_absorpt_correction_T_min 0.5220
_exptl_absorpt_correction_type multi-scan
_exptl_absorpt_process_details 'SADABS (Bruker, 2005)'
_exptl_crystal_colour colourless
_exptl_crystal_density_diffrn 1.812
_exptl_crystal_density_meas ?
_exptl_crystal_density_method 'not measured'
_exptl_crystal_description rod
_exptl_crystal_F_000 1884
_exptl_crystal_size_max 0.28
_exptl_crystal_size_mid 0.23
_exptl_crystal_size_min 0.20
_refine_diff_density_max 1.128
_refine_diff_density_min -1.496
_refine_diff_density_rms 0.113
_refine_ls_extinction_method none
_refine_ls_goodness_of_fit_ref 1.008
_refine_ls_hydrogen_treatment constr
_refine_ls_matrix_type full
_refine_ls_number_parameters 975
_refine_ls_number_reflns 14993
_refine_ls_number_restraints 7
_refine_ls_restrained_S_all 1.013
_refine_ls_R_factor_all 0.0638
_refine_ls_R_factor_gt 0.0418
_refine_ls_shift/su_max 0.043
_refine_ls_shift/su_mean 0.000
_refine_ls_structure_factor_coef Fsqd
_refine_ls_weighting_details 'calc w=1/[\s^2^(Fo^2^)+(0.0329P)^2^+3.8438P] where P=(Fo^2^+2Fc^2^)/3'
_refine_ls_weighting_scheme calc
_refine_ls_wR_factor_gt 0.0815
_refine_ls_wR_factor_ref 0.0884
_reflns_number_gt 11486
_reflns_number_total 14993
_reflns_threshold_expression >2sigma(I)
_cod_data_source_file c3dt51184g.txt
_cod_data_source_block ccdc899492
_cod_depositor_comments
;
The following automatic conversions were performed:

'_exptl_crystal_density_meas' value 'not measured' was changed to '?'
- the value is perceived as not measured.

Automatic conversion script
Id: cif_fix_values 3008 2015-01-20 13:52:24Z robertas 
;
_cod_database_code 7021574

loop_
_symmetry_equiv_pos_as_xyz
'x, y, z'
'-x, -y, -z'

loop_
_atom_site_label
_atom_site_type_symbol
_atom_site_fract_x
_atom_site_fract_y
_atom_site_fract_z
_atom_site_U_iso_or_equiv
_atom_site_adp_type
_atom_site_occupancy
_atom_site_symmetry_multiplicity
_atom_site_calc_flag
_atom_site_refinement_flags
Eu1 Eu -0.05595(2) 0.34522(2) 0.873128(7) 0.01879(6) Uani 1 1 d .
O1 O 0.0353(3) 0.4915(3) 0.82496(10) 0.0265(7) Uani 1 1 d .
N1 N 0.1803(3) 0.3626(3) 0.88390(11) 0.0200(8) Uani 1 1 d .
Sr1 Sr 0.22977(4) 0.57090(4) 0.714931(13) 0.02412(10) Uani 1 1 d .
C1 C 0.2366(4) 0.4429(4) 0.85984(14) 0.0217(10) Uani 1 1 d .
Eu2 Eu 0.37490(2) 1.04530(2) 0.649199(7) 0.02061(6) Uani 1 1 d .
O2 O 0.2004(3) 0.5832(3) 0.79992(10) 0.0312(8) Uani 1 1 d .
N2 N -0.2030(4) 0.3407(3) 0.94144(11) 0.0222(8) Uani 1 1 d .
C2 C 0.3633(5) 0.4568(5) 0.86530(15) 0.0291(11) Uani 1 1 d .
H2 H 0.3995 0.5151 0.8488 0.035 Uiso 1 1 calc R
O3 O 0.0625(3) 0.2023(3) 0.92692(10) 0.0282(7) Uani 1 1 d .
C3 C 0.4360(5) 0.3831(5) 0.89558(17) 0.0350(12) Uani 1 1 d .
H3 H 0.5221 0.3911 0.8998 0.042 Uiso 1 1 calc R
N3 N -0.1333(3) 0.3293(3) 0.79600(12) 0.0222(8) Uani 1 1 d .
C4 C 0.3802(5) 0.2977(5) 0.91949(15) 0.0323(12) Uani 1 1 d .
H4 H 0.4284 0.2458 0.9397 0.039 Uiso 1 1 calc R
O4 O 0.2411(4) 0.1230(3) 0.96202(11) 0.0407(9) Uani 1 1 d .
N4 N 0.1370(4) 1.0278(3) 0.64727(11) 0.0217(8) Uani 1 1 d .
N5 N 0.5295(4) 1.0179(4) 0.58208(12) 0.0241(8) Uani 1 1 d .
O5 O -0.0638(3) 0.5131(3) 0.92326(10) 0.0314(8) Uani 1 1 d .
C5 C 0.2512(4) 0.2901(4) 0.91296(14) 0.0227(10) Uani 1 1 d .
C6 C 0.1511(5) 0.5130(4) 0.82540(14) 0.0235(10) Uani 1 1 d .
N6 N 0.4670(4) 1.0885(4) 0.72052(12) 0.0272(9) Uani 1 1 d .
O6 O -0.1360(4) 0.6116(4) 0.98461(12) 0.0524(12) Uani 1 1 d .
C7 C 0.1806(5) 0.1977(4) 0.93673(14) 0.0258(10) Uani 1 1 d .
O7 O -0.1826(3) 0.1770(3) 0.87986(10) 0.0281(7) Uani 1 1 d .
N7 N 0.3379(5) 0.5514(4) 0.54253(16) 0.0507(13) Uani 1 1 d .
H7 H 0.3844 0.5997 0.5532 0.061 Uiso 1 1 calc R
O8 O -0.3194(4) 0.0733(3) 0.91623(12) 0.0432(10) Uani 1 1 d .
C8 C -0.2080(5) 0.4272(4) 0.97120(15) 0.0275(11) Uani 1 1 d .
N8 N 0.2199(6) 0.4144(5) 0.53725(16) 0.0582(15) Uani 1 1 d .
H8 H 0.1745 0.3585 0.5441 0.070 Uiso 1 1 calc R
C9 C -0.2804(6) 0.4244(5) 1.01031(16) 0.0424(14) Uani 1 1 d .
H9 H -0.2834 0.4857 1.0308 0.051 Uiso 1 1 calc R
O9 O -0.2599(3) 0.4802(3) 0.85326(10) 0.0312(8) Uani 1 1 d .
N9 N 0.8745(4) 0.9457(4) 0.84128(13) 0.0343(10) Uani 1 1 d .
H9A H 0.8667 1.0185 0.8512 0.041 Uiso 1 1 calc R
C10 C -0.3478(6) 0.3294(6) 1.01845(17) 0.0482(16) Uani 1 1 d .
H10 H -0.3979 0.3263 1.0444 0.058 Uiso 1 1 calc R
O10 O -0.4051(3) 0.5669(3) 0.80507(11) 0.0374(9) Uani 1 1 d .
N10 N 0.9390(5) 0.7895(5) 0.80274(15) 0.0485(13) Uani 1 1 d .
H10A H 0.9803 0.7417 0.7830 0.058 Uiso 1 1 calc R
O11 O 0.0737(3) 0.1891(3) 0.82795(10) 0.0311(8) Uani 1 1 d .
C11 C -0.3406(5) 0.2395(5) 0.98811(15) 0.0336(12) Uani 1 1 d .
H11 H -0.3831 0.1732 0.9935 0.040 Uiso 1 1 calc R
N11 N 0.4433(5) 0.8176(6) 0.8442(2) 0.0698(18) Uani 1 1 d .
H11A H 0.4915 0.7485 0.8503 0.084 Uiso 1 1 calc R
O12 O 0.1204(3) 0.0903(3) 0.76525(10) 0.0318(8) Uani 1 1 d .
C12 C -0.2684(4) 0.2492(4) 0.94910(14) 0.0229(10) Uani 1 1 d .
N12 N 0.3100(4) 0.9539(4) 0.81234(14) 0.0398(11) Uani 1 1 d .
H12 H 0.2545 0.9901 0.7940 0.048 Uiso 1 1 calc R
C13 C -0.1295(5) 0.5258(4) 0.95903(15) 0.0279(11) Uani 1 1 d .
O13 O 0.2989(3) 0.9030(3) 0.70220(10) 0.0270(7) Uani 1 1 d .
N13 N 0.0395(5) 0.9554(5) 0.93416(18) 0.0615(16) Uani 1 1 d .
H13 H 0.0424 1.0324 0.9337 0.074 Uiso 1 1 calc R
N14 N -0.0140(5) 0.7811(5) 0.95075(15) 0.0504(13) Uani 1 1 d .
H14 H -0.0493 0.7253 0.9642 0.061 Uiso 1 1 calc R
C14 C -0.2573(4) 0.1578(4) 0.91267(15) 0.0255(10) Uani 1 1 d .
O14 O 0.1470(3) 0.8027(3) 0.73111(10) 0.0312(8) Uani 1 1 d .
C15 C -0.0608(4) 0.2520(4) 0.76806(14) 0.0248(10) Uani 1 1 d .
O15 O 0.2510(3) 1.1619(3) 0.59141(10) 0.0307(8) Uani 1 1 d .
C16 C -0.0930(6) 0.2457(5) 0.72492(16) 0.0418(14) Uani 1 1 d .
H16 H -0.0405 0.1921 0.7059 0.050 Uiso 1 1 calc R
O16 O 0.0642(4) 1.2457(4) 0.56187(12) 0.0477(10) Uani 1 1 d .
C17 C -0.2029(6) 0.3192(6) 0.71028(19) 0.0546(17) Uani 1 1 d .
H17 H -0.2267 0.3158 0.6813 0.066 Uiso 1 1 calc R
O17 O 0.3748(3) 0.8612(3) 0.60488(11) 0.0333(8) Uani 1 1 d .
C18 C -0.2783(5) 0.3986(5) 0.73913(17) 0.0427(14) Uani 1 1 d .
H18 H -0.3542 0.4485 0.7299 0.051 Uiso 1 1 calc R
O18 O 0.4892(4) 0.7181(4) 0.56180(13) 0.0516(11) Uani 1 1 d .
C19 C -0.2398(4) 0.4032(4) 0.78190(15) 0.0242(10) Uani 1 1 d .
O19 O 0.5012(3) 1.2105(3) 0.63204(10) 0.0323(8) Uani 1 1 d .
C20 C 0.0551(4) 0.1711(4) 0.78848(14) 0.0231(10) Uani 1 1 d .
O20 O 0.6329(4) 1.3011(4) 0.58810(12) 0.0470(10) Uani 1 1 d .
C21 C -0.3090(4) 0.4913(4) 0.81545(15) 0.0252(10) Uani 1 1 d .
O21 O 0.5693(3) 0.9059(3) 0.67022(12) 0.0395(9) Uani 1 1 d .
C22 C 0.0859(4) 0.9536(4) 0.67549(14) 0.0248(10) Uani 1 1 d .
O22 O 0.7083(4) 0.8257(4) 0.72086(14) 0.0618(13) Uani 1 1 d .
C23 C -0.0441(5) 0.9434(5) 0.67601(16) 0.0347(12) Uani 1 1 d .
H23 H -0.0771 0.8893 0.6955 0.042 Uiso 1 1 calc R
O23 O 0.2589(3) 1.2231(3) 0.68873(10) 0.0292(8) Uani 1 1 d .
C24 C -0.1243(5) 1.0153(6) 0.64698(17) 0.0420(14) Uani 1 1 d .
H24 H -0.2127 1.0107 0.6468 0.050 Uiso 1 1 calc R
O24 O 0.2396(4) 1.3546(3) 0.74405(11) 0.0403(9) Uani 1 1 d .
O25 O 0.4452(4) 0.6568(4) 0.72658(14) 0.0539(11) Uani 1 1 d .
H25A H 0.4204 0.7278 0.7155 0.065 Uiso 1 1 d R
H25B H 0.4815 0.6310 0.7504 0.065 Uiso 1 1 d R
C25 C -0.0730(5) 1.0937(5) 0.61836(16) 0.0342(12) Uani 1 1 d .
H25 H -0.1261 1.1441 0.5990 0.041 Uiso 1 1 calc R
O26 O 0.2394(4) 0.6813(3) 0.64013(10) 0.0409(9) Uani 1 1 d .
H26A H 0.2745 0.7441 0.6350 0.049 Uiso 1 1 d R
H26B H 0.1717 0.6939 0.6248 0.049 Uiso 1 1 d R
C26 C 0.0605(4) 1.0961(4) 0.61888(14) 0.0252(10) Uani 1 1 d .
O27 O 0.4293(4) 0.4371(3) 0.67502(12) 0.0472(10) Uani 1 1 d .
H27A H 0.4793 0.4813 0.6623 0.057 Uiso 1 1 d RD
H27B H 0.4370 0.3650 0.6654 0.057 Uiso 1 1 d R
C27 C 0.1840(5) 0.8802(4) 0.70554(14) 0.0230(10) Uani 1 1 d .
O28 O 0.1212(4) 0.4464(4) 0.65761(12) 0.0466(10) Uani 1 1 d .
H28A H 0.1740 0.3845 0.6481 0.056 Uiso 1 1 d R
H28B H 0.1061 0.4975 0.6363 0.056 Uiso 1 1 d R
C28 C 0.1299(5) 1.1744(5) 0.58826(15) 0.0294(11) Uani 1 1 d .
O29 O -0.0167(3) 0.5898(3) 0.73892(12) 0.0417(9) Uani 1 1 d .
H29A H -0.0162 0.5568 0.7645 0.050 Uiso 1 1 d R
H29B H -0.0732 0.6128 0.7196 0.050 Uiso 1 1 d R
C29 C 0.5453(5) 0.9146(4) 0.55955(15) 0.0272(10) Uani 1 1 d .
C30 C 0.6306(5) 0.8956(5) 0.52310(16) 0.0353(12) Uani 1 1 d .
H30 H 0.6418 0.8226 0.5080 0.042 Uiso 1 1 calc R
O30 O 0.6174(5) 0.8606(5) 0.96161(14) 0.0741(15) Uani 1 1 d .
H30A H 0.6250 0.9316 0.9519 0.089 Uiso 1 1 d R
H30B H 0.6372 0.8547 0.9885 0.089 Uiso 1 1 d R
C31 C 0.6983(5) 0.9868(5) 0.50983(17) 0.0386(13) Uani 1 1 d .
H31 H 0.7540 0.9772 0.4850 0.046 Uiso 1 1 calc R
O31 O 0.5919(4) 0.6613(4) 0.90466(13) 0.0584(12) Uani 1 1 d .
H31A H 0.6179 0.7080 0.9227 0.070 Uiso 1 1 d R
H31B H 0.6593 0.6069 0.9001 0.070 Uiso 1 1 d R
C32 C 0.6833(5) 1.0914(5) 0.53332(15) 0.0329(12) Uani 1 1 d .
H32 H 0.7297 1.1533 0.5250 0.039 Uiso 1 1 calc R
O32 O 0.8165(5) 0.6396(5) 0.66786(17) 0.0817(16) Uani 1 1 d .
H32A H 0.7575 0.6910 0.6807 0.098 Uiso 1 1 d R
H32B H 0.7890 0.5718 0.6692 0.098 Uiso 1 1 d R
C33 C 0.5980(4) 1.1044(4) 0.56968(14) 0.0248(10) Uani 1 1 d .
O33 O 0.9071(9) 0.4435(8) 0.6014(2) 0.171(4) Uani 1 1 d .
H33A H 0.8362 0.4520 0.5878 0.206 Uiso 1 1 d R
H33B H 0.9482 0.3704 0.5997 0.206 Uiso 1 1 d R
C34 C 0.4631(5) 0.8228(5) 0.57673(16) 0.0326(12) Uani 1 1 d .
O34 O 1.0039(6) 0.6942(8) 0.6013(3) 0.130(3) Uani 1 1 d .
H34 H 0.9424 0.6906 0.6187 0.195 Uiso 1 1 calc R
O35 O 0.6324(5) 0.5291(5) 0.61993(15) 0.0772(15) Uani 1 1 d .
H35A H 0.6064 0.6020 0.6108 0.093 Uiso 1 1 d R
H35B H 0.6093 0.4712 0.6062 0.093 Uiso 1 1 d RD
C35 C 0.5752(5) 1.2154(5) 0.59863(15) 0.0280(11) Uani 1 1 d .
C36 C 0.5722(5) 1.0152(5) 0.73515(16) 0.0341(12) Uani 1 1 d .
C37 C 0.6319(6) 1.0405(7) 0.7725(2) 0.0556(18) Uani 1 1 d .
H37 H 0.7058 0.9885 0.7822 0.067 Uiso 1 1 calc R
C38 C 0.5797(7) 1.1446(8) 0.7951(2) 0.067(2) Uani 1 1 d U
H38 H 0.6189 1.1639 0.8203 0.081 Uiso 1 1 calc R
C39 C 0.4704(6) 1.2199(6) 0.78068(18) 0.0519(16) Uani 1 1 d U
H39 H 0.4349 1.2909 0.7956 0.062 Uiso 1 1 calc R
C40 C 0.4143(5) 1.1879(5) 0.74359(15) 0.0298(11) Uani 1 1 d .
C41 C 0.6205(5) 0.9059(5) 0.70678(18) 0.0373(13) Uani 1 1 d .
C42 C 0.2933(5) 1.2621(4) 0.72421(15) 0.0281(11) Uani 1 1 d .
C43 C 0.9606(10) 0.7531(11) 0.5654(3) 0.121(4) Uani 1 1 d .
H43A H 0.8788 0.8063 0.5730 0.145 Uiso 1 1 calc R
H43B H 0.9413 0.6935 0.5451 0.145 Uiso 1 1 calc R
C44 C 1.0472(9) 0.8279(8) 0.5420(3) 0.093(3) Uani 1 1 d .
H44A H 1.0278 0.8344 0.5114 0.140 Uiso 1 1 calc R
H44B H 1.1367 0.7898 0.5451 0.140 Uiso 1 1 calc R
H44C H 1.0332 0.9082 0.5542 0.140 Uiso 1 1 calc R
C45 C 0.2856(7) 0.4681(6) 0.5650(2) 0.0584(18) Uani 1 1 d .
H45 H 0.2934 0.4501 0.5949 0.070 Uiso 1 1 calc R
C46 C 0.3064(8) 0.5483(6) 0.4999(2) 0.063(2) Uani 1 1 d .
H46 H 0.3303 0.5982 0.4770 0.076 Uiso 1 1 calc R
C47 C 0.2358(8) 0.4617(7) 0.4969(2) 0.074(2) Uani 1 1 d .
H47 H 0.2028 0.4376 0.4712 0.089 Uiso 1 1 calc R
C48 C 0.9520(5) 0.9017(5) 0.80845(18) 0.0416(13) Uani 1 1 d .
H48 H 1.0074 0.9441 0.7919 0.050 Uiso 1 1 calc R
C49 C 0.8087(5) 0.8585(6) 0.85708(17) 0.0412(14) Uani 1 1 d .
H49 H 0.7469 0.8662 0.8803 0.049 Uiso 1 1 calc R
C50 C 0.8490(6) 0.7592(6) 0.8331(2) 0.0511(16) Uani 1 1 d .
H50 H 0.8213 0.6841 0.8365 0.061 Uiso 1 1 calc R
C51 C 0.3683(6) 0.8403(6) 0.8105(2) 0.0533(16) Uani 1 1 d .
H51 H 0.3582 0.7849 0.7891 0.064 Uiso 1 1 calc R
C52 C 0.4330(7) 0.9198(9) 0.8677(2) 0.069(2) Uani 1 1 d .
H52 H 0.4758 0.9285 0.8934 0.082 Uiso 1 1 calc R
C53 C 0.3502(6) 1.0058(6) 0.8475(2) 0.0530(17) Uani 1 1 d .
H53 H 0.3248 1.0867 0.8559 0.064 Uiso 1 1 calc R
C54 C -0.0380(7) 0.8995(6) 0.95982(19) 0.0538(17) Uani 1 1 d .
H54 H -0.0991 0.9366 0.9807 0.065 Uiso 1 1 calc R
C55 C 0.1155(7) 0.8677(7) 0.9080(2) 0.0618(19) Uani 1 1 d .
H55 H 0.1823 0.8800 0.8880 0.074 Uiso 1 1 calc R
C56 C 0.0745(6) 0.7627(6) 0.9172(2) 0.0544(16) Uani 1 1 d .
H56 H 0.1022 0.6893 0.9028 0.065 Uiso 1 1 calc R

loop_
_atom_site_aniso_label
_atom_site_aniso_U_11
_atom_site_aniso_U_22
_atom_site_aniso_U_33
_atom_site_aniso_U_23
_atom_site_aniso_U_13
_atom_site_aniso_U_12
Eu1 0.02085(12) 0.01926(13) 0.01656(11) 0.00308(8) 0.00179(9) -0.00543(9)
O1 0.0284(17) 0.0271(19) 0.0255(17) 0.0120(13) -0.0019(14) -0.0109(15)
N1 0.0213(19) 0.020(2) 0.0187(19) 0.0014(15) 0.0004(15) -0.0054(16)
Sr1 0.0317(2) 0.0213(2) 0.0193(2) 0.00425(16) 0.00302(17) -0.00608(19)
C1 0.027(2) 0.020(2) 0.018(2) 0.0029(17) 0.0049(18) -0.007(2)
Eu2 0.02350(12) 0.01956(13) 0.01945(12) 0.00228(9) 0.00230(9) -0.00681(10)
O2 0.047(2) 0.031(2) 0.0189(16) 0.0082(14) 0.0077(15) -0.0192(17)
N2 0.027(2) 0.020(2) 0.0201(19) 0.0015(15) 0.0031(15) -0.0073(17)
C2 0.032(3) 0.028(3) 0.028(3) 0.004(2) 0.007(2) -0.011(2)
O3 0.0305(18) 0.030(2) 0.0272(18) 0.0081(14) -0.0034(14) -0.0136(15)
C3 0.025(3) 0.039(3) 0.043(3) 0.006(2) -0.005(2) -0.012(2)
N3 0.0198(19) 0.024(2) 0.0226(19) 0.0061(16) 0.0003(15) -0.0048(16)
C4 0.033(3) 0.039(3) 0.025(3) 0.013(2) -0.006(2) -0.008(2)
O4 0.047(2) 0.038(2) 0.038(2) 0.0231(17) -0.0121(17) -0.0113(18)
N4 0.026(2) 0.020(2) 0.0194(19) 0.0018(15) 0.0003(16) -0.0069(17)
N5 0.026(2) 0.025(2) 0.023(2) 0.0014(16) 0.0000(16) -0.0074(17)
O5 0.046(2) 0.027(2) 0.0245(18) -0.0038(14) 0.0077(15) -0.0183(17)
C5 0.028(2) 0.025(3) 0.016(2) 0.0036(18) -0.0020(18) -0.009(2)
C6 0.032(3) 0.023(3) 0.017(2) 0.0013(18) 0.0040(19) -0.007(2)
N6 0.028(2) 0.030(2) 0.027(2) 0.0092(17) -0.0029(17) -0.0120(18)
O6 0.091(3) 0.036(2) 0.036(2) -0.0141(18) 0.025(2) -0.034(2)
C7 0.033(3) 0.025(3) 0.018(2) 0.0028(19) -0.002(2) -0.004(2)
O7 0.0335(18) 0.028(2) 0.0260(17) -0.0026(14) 0.0051(14) -0.0139(15)
N7 0.069(4) 0.035(3) 0.053(3) -0.006(2) 0.009(3) -0.025(3)
O8 0.056(2) 0.038(2) 0.043(2) -0.0061(17) 0.0138(18) -0.032(2)
C8 0.037(3) 0.023(3) 0.023(2) -0.0018(19) 0.003(2) -0.008(2)
N8 0.089(4) 0.047(3) 0.047(3) 0.003(2) 0.018(3) -0.039(3)
C9 0.060(4) 0.043(4) 0.027(3) -0.009(2) 0.016(3) -0.017(3)
O9 0.0268(18) 0.033(2) 0.0308(19) -0.0010(15) -0.0019(15) 0.0030(15)
N9 0.045(3) 0.028(3) 0.030(2) -0.0020(18) -0.008(2) -0.005(2)
C10 0.059(4) 0.059(4) 0.029(3) -0.004(3) 0.025(3) -0.025(3)
O10 0.0250(18) 0.042(2) 0.040(2) 0.0049(17) -0.0031(15) 0.0085(17)
N10 0.059(3) 0.039(3) 0.043(3) -0.008(2) 0.020(2) 0.000(3)
O11 0.0328(19) 0.037(2) 0.0201(17) -0.0020(14) -0.0002(14) 0.0029(16)
C11 0.037(3) 0.041(3) 0.027(3) 0.002(2) 0.005(2) -0.022(3)
N11 0.040(3) 0.062(4) 0.102(5) 0.043(4) -0.013(3) 0.000(3)
O12 0.039(2) 0.025(2) 0.0269(18) 0.0021(14) 0.0047(15) 0.0045(16)
C12 0.022(2) 0.026(3) 0.020(2) 0.0038(18) 0.0041(18) -0.006(2)
N12 0.038(3) 0.047(3) 0.032(2) 0.008(2) -0.003(2) -0.004(2)
C13 0.042(3) 0.022(3) 0.022(2) -0.0025(19) 0.005(2) -0.010(2)
O13 0.0273(17) 0.0275(19) 0.0263(17) 0.0094(14) 0.0027(14) -0.0073(15)
N13 0.076(4) 0.056(4) 0.063(4) 0.013(3) 0.000(3) -0.043(3)
N14 0.079(4) 0.039(3) 0.041(3) 0.000(2) 0.005(3) -0.034(3)
C14 0.026(2) 0.027(3) 0.025(2) -0.0007(19) 0.000(2) -0.009(2)
O14 0.040(2) 0.0232(19) 0.0296(18) 0.0090(14) 0.0092(15) -0.0075(16)
C15 0.027(2) 0.027(3) 0.019(2) 0.0019(18) 0.0023(19) -0.001(2)
O15 0.0332(19) 0.038(2) 0.0231(17) 0.0112(14) -0.0023(14) -0.0132(16)
C16 0.052(3) 0.045(4) 0.024(3) -0.008(2) -0.004(2) 0.006(3)
O16 0.047(2) 0.052(3) 0.046(2) 0.0298(19) -0.0143(19) -0.017(2)
C17 0.073(4) 0.052(4) 0.032(3) -0.006(3) -0.019(3) 0.012(3)
O17 0.039(2) 0.028(2) 0.036(2) -0.0046(15) 0.0132(16) -0.0149(16)
C18 0.041(3) 0.047(4) 0.036(3) -0.001(3) -0.016(2) 0.007(3)
O18 0.065(3) 0.030(2) 0.064(3) -0.0167(19) 0.017(2) -0.019(2)
C19 0.025(2) 0.022(3) 0.027(2) 0.0032(19) -0.0040(19) -0.006(2)
O19 0.042(2) 0.031(2) 0.0262(18) -0.0036(14) 0.0110(15) -0.0163(17)
C20 0.025(2) 0.020(3) 0.023(2) 0.0025(18) 0.0065(19) -0.005(2)
O20 0.068(3) 0.036(2) 0.043(2) -0.0040(17) 0.023(2) -0.031(2)
C21 0.020(2) 0.026(3) 0.030(3) 0.006(2) -0.0010(19) -0.006(2)
O21 0.035(2) 0.044(2) 0.036(2) 0.0031(17) -0.0014(16) 0.0032(18)
C22 0.031(3) 0.022(3) 0.024(2) 0.0003(18) 0.0021(19) -0.010(2)
O22 0.046(2) 0.063(3) 0.067(3) 0.020(2) -0.009(2) 0.015(2)
C23 0.032(3) 0.039(3) 0.037(3) 0.007(2) 0.002(2) -0.017(2)
O23 0.0349(19) 0.027(2) 0.0250(17) 0.0017(14) 0.0018(14) -0.0052(15)
C24 0.025(3) 0.062(4) 0.042(3) 0.009(3) -0.001(2) -0.017(3)
O24 0.068(3) 0.023(2) 0.0289(19) -0.0007(15) 0.0126(18) -0.0082(19)
O25 0.046(2) 0.046(3) 0.072(3) -0.007(2) -0.007(2) -0.012(2)
C25 0.031(3) 0.047(4) 0.026(3) 0.010(2) -0.008(2) -0.011(2)
O26 0.063(3) 0.040(2) 0.0246(18) 0.0071(16) -0.0029(17) -0.023(2)
C26 0.028(2) 0.027(3) 0.021(2) 0.0023(19) -0.0009(19) -0.006(2)
O27 0.051(2) 0.030(2) 0.062(3) -0.0094(18) 0.022(2) -0.0137(19)
C27 0.034(3) 0.016(2) 0.019(2) -0.0003(17) 0.0059(19) -0.007(2)
O28 0.068(3) 0.037(2) 0.036(2) 0.0060(17) -0.0118(19) -0.010(2)
C28 0.042(3) 0.027(3) 0.021(2) 0.000(2) -0.006(2) -0.010(2)
O29 0.041(2) 0.046(3) 0.039(2) 0.0100(17) -0.0025(17) -0.0103(19)
C29 0.029(3) 0.024(3) 0.028(3) -0.003(2) 0.002(2) -0.004(2)
C30 0.038(3) 0.037(3) 0.031(3) -0.008(2) 0.005(2) -0.004(2)
O30 0.095(4) 0.082(4) 0.058(3) 0.025(3) -0.033(3) -0.047(3)
C31 0.034(3) 0.052(4) 0.031(3) -0.007(2) 0.013(2) -0.012(3)
O31 0.048(2) 0.061(3) 0.059(3) -0.004(2) 0.004(2) 0.010(2)
C32 0.037(3) 0.039(3) 0.024(3) 0.005(2) 0.005(2) -0.014(2)
O32 0.071(3) 0.067(4) 0.109(4) -0.006(3) -0.019(3) -0.015(3)
C33 0.024(2) 0.027(3) 0.024(2) -0.0012(19) 0.0007(19) -0.006(2)
O33 0.192(8) 0.156(8) 0.149(7) -0.026(6) -0.046(6) 0.030(7)
C34 0.039(3) 0.026(3) 0.034(3) -0.001(2) -0.001(2) -0.011(2)
O34 0.077(4) 0.162(7) 0.157(7) 0.099(6) -0.042(4) -0.044(5)
O35 0.083(4) 0.070(4) 0.086(4) 0.011(3) -0.017(3) -0.035(3)
C35 0.030(3) 0.028(3) 0.027(3) 0.002(2) 0.000(2) -0.008(2)
C36 0.030(3) 0.043(3) 0.032(3) 0.013(2) -0.007(2) -0.013(2)
C37 0.040(3) 0.081(5) 0.046(4) 0.011(3) -0.021(3) -0.009(3)
C38 0.081(5) 0.089(5) 0.038(3) -0.007(3) -0.025(3) -0.025(4)
C39 0.070(4) 0.062(4) 0.031(3) -0.006(3) -0.012(3) -0.026(3)
C40 0.044(3) 0.028(3) 0.021(2) 0.008(2) -0.002(2) -0.017(2)
C41 0.023(3) 0.041(4) 0.046(3) 0.011(3) 0.004(2) -0.006(2)
C42 0.044(3) 0.020(3) 0.022(2) 0.0071(19) 0.007(2) -0.012(2)
C43 0.120(8) 0.135(10) 0.126(9) 0.036(7) -0.065(7) -0.064(8)
C44 0.091(6) 0.087(7) 0.101(7) 0.005(5) -0.002(5) -0.018(6)
C45 0.088(5) 0.056(4) 0.034(3) 0.010(3) 0.008(3) -0.026(4)
C46 0.116(6) 0.043(4) 0.037(3) 0.004(3) 0.018(4) -0.037(4)
C47 0.137(7) 0.066(5) 0.031(3) -0.003(3) 0.004(4) -0.051(5)
C48 0.039(3) 0.041(4) 0.044(3) 0.008(3) 0.007(3) -0.011(3)
C49 0.034(3) 0.051(4) 0.037(3) 0.008(3) 0.009(2) -0.005(3)
C50 0.065(4) 0.032(4) 0.060(4) 0.004(3) 0.004(3) -0.019(3)
C51 0.057(4) 0.044(4) 0.058(4) -0.010(3) -0.004(3) -0.005(3)
C52 0.053(4) 0.110(7) 0.051(4) 0.020(4) -0.026(3) -0.035(5)
C53 0.058(4) 0.054(4) 0.051(4) -0.012(3) 0.012(3) -0.024(4)
C54 0.079(5) 0.046(4) 0.043(3) -0.004(3) 0.011(3) -0.031(4)
C55 0.055(4) 0.076(6) 0.057(4) 0.005(4) 0.016(3) -0.024(4)
C56 0.058(4) 0.047(4) 0.053(4) 0.002(3) 0.002(3) 0.004(3)

loop_
_atom_type_symbol
_atom_type_description
_atom_type_scat_dispersion_real
_atom_type_scat_dispersion_imag
_atom_type_scat_source
C C 0.0033 0.0016 'International Tables Vol C Tables 4.2.6.8 and 6.1.1.4'
H H 0.0000 0.0000 'International Tables Vol C Tables 4.2.6.8 and 6.1.1.4'
N N 0.0061 0.0033 'International Tables Vol C Tables 4.2.6.8 and 6.1.1.4'
O O 0.0106 0.0060 'International Tables Vol C Tables 4.2.6.8 and 6.1.1.4'
Sr Sr -1.5307 3.2498 'International Tables Vol C Tables 4.2.6.8 and 6.1.1.4'
Eu Eu -0.1578 3.6682 'International Tables Vol C Tables 4.2.6.8 and 6.1.1.4'

loop_
_geom_angle_atom_site_label_1
_geom_angle_atom_site_label_2
_geom_angle_atom_site_label_3
_geom_angle
_geom_angle_site_symmetry_1
_geom_angle_site_symmetry_3
O11 Eu1 O5 148.61(11) . .
O11 Eu1 O1 85.64(11) . .
O5 Eu1 O1 79.75(11) . .
O11 Eu1 O9 126.73(11) . .
O5 Eu1 O9 78.20(11) . .
O1 Eu1 O9 80.75(11) . .
O11 Eu1 O3 76.31(11) . .
O5 Eu1 O3 90.38(11) . .
O1 Eu1 O3 126.66(10) . .
O9 Eu1 O3 148.25(11) . .
O11 Eu1 O7 77.60(11) . .
O5 Eu1 O7 127.13(10) . .
O1 Eu1 O7 147.66(10) . .
O9 Eu1 O7 87.37(11) . .
O3 Eu1 O7 76.03(10) . .
O11 Eu1 N1 74.11(11) . .
O5 Eu1 N1 74.51(11) . .
O1 Eu1 N1 63.46(11) . .
O9 Eu1 N1 137.94(12) . .
O3 Eu1 N1 63.38(11) . .
O7 Eu1 N1 134.68(12) . .
O11 Eu1 N3 64.06(11) . .
O5 Eu1 N3 134.04(12) . .
O1 Eu1 N3 71.27(11) . .
O9 Eu1 N3 62.77(11) . .
O3 Eu1 N3 135.55(12) . .
O7 Eu1 N3 76.53(11) . .
N1 Eu1 N3 119.39(11) . .
O11 Eu1 N2 134.10(12) . .
O5 Eu1 N2 63.98(11) . .
O1 Eu1 N2 140.15(12) . .
O9 Eu1 N2 76.38(11) . .
O3 Eu1 N2 72.01(11) . .
O7 Eu1 N2 63.22(11) . .
N1 Eu1 N2 117.44(11) . .
N3 Eu1 N2 123.16(12) . .
C6 O1 Eu1 125.8(3) . .
C5 N1 C1 119.0(4) . .
C5 N1 Eu1 120.6(3) . .
C1 N1 Eu1 120.4(3) . .
O24 Sr1 O26 137.89(11) 1_545 .
O24 Sr1 O2 73.14(11) 1_545 .
O26 Sr1 O2 148.93(11) . .
O24 Sr1 O27 73.09(12) 1_545 .
O26 Sr1 O27 77.67(12) . .
O2 Sr1 O27 123.33(12) . .
O24 Sr1 O29 82.72(12) 1_545 .
O26 Sr1 O29 106.99(12) . .
O2 Sr1 O29 69.64(11) . .
O27 Sr1 O29 145.65(12) . .
O24 Sr1 O14 145.10(10) 1_545 .
O26 Sr1 O14 74.92(11) . .
O2 Sr1 O14 74.55(10) . .
O27 Sr1 O14 137.85(11) . .
O29 Sr1 O14 73.97(11) . .
O24 Sr1 O25 113.02(14) 1_545 .
O26 Sr1 O25 82.94(13) . .
O2 Sr1 O25 84.35(12) . .
O27 Sr1 O25 69.12(12) . .
O29 Sr1 O25 144.56(12) . .
O14 Sr1 O25 76.21(12) . .
O24 Sr1 O28 71.40(12) 1_545 .
O26 Sr1 O28 72.71(11) . .
O2 Sr1 O28 130.80(11) . .
O27 Sr1 O28 76.31(12) . .
O29 Sr1 O28 73.01(12) . .
O14 Sr1 O28 123.51(12) . .
O25 Sr1 O28 141.17(12) . .
O24 Sr1 C42 17.59(10) 1_545 1_545
O26 Sr1 C42 121.56(11) . 1_545
O2 Sr1 C42 89.41(11) . 1_545
O27 Sr1 C42 57.11(11) . 1_545
O29 Sr1 C42 94.62(12) . 1_545
O14 Sr1 C42 162.69(10) . 1_545
O25 Sr1 C42 109.19(13) . 1_545
O28 Sr1 C42 62.81(12) . 1_545
O24 Sr1 C27 163.58(10) 1_545 .
O26 Sr1 C27 58.09(11) . .
O2 Sr1 C27 90.85(10) . .
O27 Sr1 C27 120.36(11) . .
O29 Sr1 C27 88.40(11) . .
O14 Sr1 C27 18.90(10) . .
O25 Sr1 C27 67.74(12) . .
O28 Sr1 C27 119.07(11) . .
C42 Sr1 C27 176.87(12) 1_545 .
O24 Sr1 H25A 130.2 1_545 .
O26 Sr1 H25A 70.4 . .
O2 Sr1 H25A 90.2 . .
O27 Sr1 H25A 78.6 . .
O29 Sr1 H25A 135.5 . .
O14 Sr1 H25A 62.3 . .
O25 Sr1 H25A 17.1 . .
O28 Sr1 H25A 138.9 . .
C42 Sr1 H25A 125.5 1_545 .
C27 Sr1 H25A 51.4 . .
O24 Sr1 H28B 87.6 1_545 .
O26 Sr1 H28B 57.2 . .
O2 Sr1 H28B 142.1 . .
O27 Sr1 H28B 79.1 . .
O29 Sr1 H28B 75.9 . .
O14 Sr1 H28B 110.7 . .
O25 Sr1 H28B 133.5 . .
O28 Sr1 H28B 16.3 . .
C42 Sr1 H28B 78.0 1_545 .
C27 Sr1 H28B 103.6 . .
H25A Sr1 H28B 126.2 . .
O24 Sr1 H29A 71.6 1_545 .
O26 Sr1 H29A 123.2 . .
O2 Sr1 H29A 55.7 . .
O27 Sr1 H29A 142.7 . .
O29 Sr1 H29A 16.2 . .
O14 Sr1 H29A 79.5 . .
O25 Sr1 H29A 137.6 . .
O28 Sr1 H29A 81.2 . .
C42 Sr1 H29A 86.2 1_545 .
C27 Sr1 H29A 96.6 . .
H25A Sr1 H29A 135.1 . .
H28B Sr1 H29A 87.6 . .
N1 C1 C2 122.2(4) . .
N1 C1 C6 114.6(4) . .
C2 C1 C6 123.2(4) . .
O21 Eu2 O15 148.47(11) . .
O21 Eu2 O13 74.71(11) . .
O15 Eu2 O13 127.27(11) . .
O21 Eu2 O23 128.03(12) . .
O15 Eu2 O23 77.94(11) . .
O13 Eu2 O23 92.39(11) . .
O21 Eu2 O19 91.69(13) . .
O15 Eu2 O19 77.43(11) . .
O13 Eu2 O19 149.75(11) . .
O23 Eu2 O19 74.65(11) . .
O21 Eu2 O17 75.73(12) . .
O15 Eu2 O17 86.99(12) . .
O13 Eu2 O17 77.07(11) . .
O23 Eu2 O17 150.92(11) . .
O19 Eu2 O17 126.35(10) . .
O21 Eu2 N6 64.31(13) . .
O15 Eu2 N6 137.17(13) . .
O13 Eu2 N6 75.01(11) . .
O23 Eu2 N6 63.72(12) . .
O19 Eu2 N6 74.74(11) . .
O17 Eu2 N6 135.82(13) . .
O21 Eu2 N4 133.69(12) . .
O15 Eu2 N4 63.69(11) . .
O13 Eu2 N4 63.72(11) . .
O23 Eu2 N4 75.11(11) . .
O19 Eu2 N4 134.62(12) . .
O17 Eu2 N4 75.93(11) . .
N6 Eu2 N4 119.20(12) . .
O21 Eu2 N5 72.75(12) . .
O15 Eu2 N5 75.95(12) . .
O13 Eu2 N5 133.40(12) . .
O23 Eu2 N5 134.06(12) . .
O19 Eu2 N5 63.20(11) . .
O17 Eu2 N5 63.25(11) . .
N6 Eu2 N5 117.56(12) . .
N4 Eu2 N5 123.24(11) . .
C6 O2 Sr1 127.6(3) . .
C12 N2 C8 119.8(4) . .
C12 N2 Eu1 120.8(3) . .
C8 N2 Eu1 119.2(3) . .
C1 C2 C3 118.9(4) . .
C1 C2 H2 120.6 . .
C3 C2 H2 120.6 . .
C7 O3 Eu1 125.5(3) . .
C2 C3 C4 119.4(4) . .
C2 C3 H3 120.3 . .
C4 C3 H3 120.3 . .
C19 N3 C15 119.6(4) . .
C19 N3 Eu1 121.0(3) . .
C15 N3 Eu1 119.2(3) . .
C3 C4 C5 118.8(5) . .
C3 C4 H4 120.6 . .
C5 C4 H4 120.6 . .
C26 N4 C22 119.5(4) . .
C26 N4 Eu2 119.8(3) . .
C22 N4 Eu2 120.7(3) . .
C33 N5 C29 119.3(4) . .
C33 N5 Eu2 120.6(3) . .
C29 N5 Eu2 120.0(3) . .
C13 O5 Eu1 125.3(3) . .
N1 C5 C4 121.8(4) . .
N1 C5 C7 114.9(4) . .
C4 C5 C7 123.3(4) . .
O2 C6 O1 126.4(4) . .
O2 C6 C1 117.9(4) . .
O1 C6 C1 115.7(4) . .
C36 N6 C40 119.3(4) . .
C36 N6 Eu2 119.9(3) . .
C40 N6 Eu2 120.8(3) . .
O4 C7 O3 125.4(5) . .
O4 C7 C5 118.9(4) . .
O3 C7 C5 115.6(4) . .
C14 O7 Eu1 125.2(3) . .
C45 N7 C46 108.6(5) . .
C45 N7 H7 125.7 . .
C46 N7 H7 125.7 . .
N2 C8 C9 121.4(5) . .
N2 C8 C13 115.1(4) . .
C9 C8 C13 123.5(4) . .
C45 N8 C47 108.7(5) . .
C45 N8 H8 125.6 . .
C47 N8 H8 125.6 . .
C10 C9 C8 118.9(5) . .
C10 C9 H9 120.5 . .
C8 C9 H9 120.5 . .
C21 O9 Eu1 126.2(3) . .
C48 N9 C49 109.0(5) . .
C48 N9 H9A 125.5 . .
C49 N9 H9A 125.5 . .
C11 C10 C9 119.5(5) . .
C11 C10 H10 120.2 . .
C9 C10 H10 120.2 . .
C48 N10 C50 108.8(5) . .
C48 N10 H10A 125.6 . .
C50 N10 H10A 125.6 . .
C20 O11 Eu1 125.4(3) . .
C10 C11 C12 118.6(5) . .
C10 C11 H11 120.7 . .
C12 C11 H11 120.7 . .
C51 N11 C52 109.0(6) . .
C51 N11 H11A 125.5 . .
C52 N11 H11A 125.5 . .
N2 C12 C11 121.7(4) . .
N2 C12 C14 115.1(4) . .
C11 C12 C14 123.2(4) . .
C51 N12 C53 109.2(5) . .
C51 N12 H12 125.4 . .
C53 N12 H12 125.4 . .
O6 C13 O5 126.1(5) . .
O6 C13 C8 117.6(4) . .
O5 C13 C8 116.3(4) . .
C27 O13 Eu2 125.3(3) . .
C54 N13 C55 107.7(6) . .
C54 N13 H13 126.1 . .
C55 N13 H13 126.1 . .
C54 N14 C56 108.8(5) . .
C54 N14 H14 125.6 . .
C56 N14 H14 125.6 . .
O8 C14 O7 125.3(4) . .
O8 C14 C12 119.3(4) . .
O7 C14 C12 115.4(4) . .
C27 O14 Sr1 118.1(3) . .
N3 C15 C16 121.8(4) . .
N3 C15 C20 114.3(4) . .
C16 C15 C20 123.9(4) . .
C28 O15 Eu2 125.0(3) . .
C17 C16 C15 119.2(5) . .
C17 C16 H16 120.4 . .
C15 C16 H16 120.4 . .
C16 C17 C18 119.1(5) . .
C16 C17 H17 120.5 . .
C18 C17 H17 120.5 . .
C34 O17 Eu2 123.3(3) . .
C17 C18 C19 119.3(5) . .
C17 C18 H18 120.3 . .
C19 C18 H18 120.3 . .
N3 C19 C18 121.0(4) . .
N3 C19 C21 114.8(4) . .
C18 C19 C21 124.2(4) . .
C35 O19 Eu2 125.0(3) . .
O12 C20 O11 125.7(4) . .
O12 C20 C15 117.5(4) . .
O11 C20 C15 116.7(4) . .
O10 C21 O9 125.4(5) . .
O10 C21 C19 119.8(4) . .
O9 C21 C19 114.9(4) . .
C41 O21 Eu2 124.2(3) . .
N4 C22 C23 122.3(4) . .
N4 C22 C27 114.0(4) . .
C23 C22 C27 123.7(4) . .
C22 C23 C24 118.4(5) . .
C22 C23 H23 120.8 . .
C24 C23 H23 120.8 . .
C42 O23 Eu2 125.5(3) . .
C25 C24 C23 119.6(5) . .
C25 C24 H24 120.2 . .
C23 C24 H24 120.2 . .
C42 O24 Sr1 124.4(3) . 1_565
Sr1 O25 H25A 97.4 . .
Sr1 O25 H25B 112.9 . .
H25A O25 H25B 133.4 . .
C24 C25 C26 118.6(5) . .
C24 C25 H25 120.7 . .
C26 C25 H25 120.7 . .
Sr1 O26 H26A 125.2 . .
Sr1 O26 H26B 119.0 . .
H26A O26 H26B 104.1 . .
N4 C26 C25 121.5(4) . .
N4 C26 C28 114.5(4) . .
C25 C26 C28 124.0(4) . .
Sr1 O27 H27A 111.3 . .
Sr1 O27 H27B 129.5 . .
H27A O27 H27B 115.1 . .
O14 C27 O13 125.2(4) . .
O14 C27 C22 118.6(4) . .
O13 C27 C22 116.2(4) . .
O14 C27 Sr1 43.0(2) . .
O13 C27 Sr1 103.6(3) . .
C22 C27 Sr1 123.1(3) . .
Sr1 O28 H28A 112.2 . .
Sr1 O28 H28B 102.5 . .
H28A O28 H28B 107.8 . .
O16 C28 O15 125.0(5) . .
O16 C28 C26 118.7(4) . .
O15 C28 C26 116.3(4) . .
Sr1 O29 H29A 104.5 . .
Sr1 O29 H29B 118.0 . .
H29A O29 H29B 136.3 . .
N5 C29 C30 121.6(5) . .
N5 C29 C34 114.7(4) . .
C30 C29 C34 123.7(5) . .
C31 C30 C29 118.7(5) . .
C31 C30 H30 120.7 . .
C29 C30 H30 120.7 . .
H30A O30 H30B 108.6 . .
C32 C31 C30 119.6(5) . .
C32 C31 H31 120.2 . .
C30 C31 H31 120.2 . .
H31A O31 H31B 102.9 . .
C31 C32 C33 119.1(5) . .
C31 C32 H32 120.5 . .
C33 C32 H32 120.5 . .
H32A O32 H32B 106.0 . .
N5 C33 C32 121.7(4) . .
N5 C33 C35 114.5(4) . .
C32 C33 C35 123.7(4) . .
H33A O33 H33B 110.7 . .
O18 C34 O17 126.7(5) . .
O18 C34 C29 117.3(5) . .
O17 C34 C29 116.0(4) . .
C43 O34 H34 109.5 . .
H35A O35 H35B 117.9 . .
O20 C35 O19 125.9(5) . .
O20 C35 C33 117.8(4) . .
O19 C35 C33 116.3(4) . .
N6 C36 C37 121.8(6) . .
N6 C36 C41 114.2(4) . .
C37 C36 C41 124.0(5) . .
C38 C37 C36 118.4(6) . .
C38 C37 H37 120.8 . .
C36 C37 H37 120.8 . .
C39 C38 C37 120.3(6) . .
C39 C38 H38 119.8 . .
C37 C38 H38 119.8 . .
C38 C39 C40 118.2(6) . .
C38 C39 H39 120.9 . .
C40 C39 H39 120.9 . .
N6 C40 C39 121.9(5) . .
N6 C40 C42 114.3(4) . .
C39 C40 C42 123.8(5) . .
O22 C41 O21 125.6(6) . .
O22 C41 C36 118.0(5) . .
O21 C41 C36 116.4(5) . .
O24 C42 O23 127.0(5) . .
O24 C42 C40 117.4(4) . .
O23 C42 C40 115.6(4) . .
O24 C42 Sr1 38.0(2) . 1_565
O23 C42 Sr1 105.9(3) . 1_565
C40 C42 Sr1 125.1(3) . 1_565
O34 C43 C44 117.2(8) . .
O34 C43 H43A 108.0 . .
C44 C43 H43A 108.0 . .
O34 C43 H43B 108.0 . .
C44 C43 H43B 108.0 . .
H43A C43 H43B 107.2 . .
C43 C44 H44A 109.5 . .
C43 C44 H44B 109.5 . .
H44A C44 H44B 109.5 . .
C43 C44 H44C 109.5 . .
H44A C44 H44C 109.5 . .
H44B C44 H44C 109.5 . .
N7 C45 N8 107.5(5) . .
N7 C45 H45 126.2 . .
N8 C45 H45 126.2 . .
C47 C46 N7 107.3(5) . .
C47 C46 H46 126.4 . .
N7 C46 H46 126.4 . .
C46 C47 N8 107.8(6) . .
C46 C47 H47 126.1 . .
N8 C47 H47 126.1 . .
N10 C48 N9 108.8(5) . .
N10 C48 H48 125.6 . .
N9 C48 H48 125.6 . .
C50 C49 N9 107.0(5) . .
C50 C49 H49 126.5 . .
N9 C49 H49 126.5 . .
C49 C50 N10 106.4(5) . .
C49 C50 H50 126.8 . .
N10 C50 H50 126.8 . .
N12 C51 N11 107.9(6) . .
N12 C51 H51 126.0 . .
N11 C51 H51 126.0 . .
C53 C52 N11 107.0(6) . .
C53 C52 H52 126.5 . .
N11 C52 H52 126.5 . .
C52 C53 N12 106.9(6) . .
C52 C53 H53 126.5 . .
N12 C53 H53 126.5 . .
N13 C54 N14 108.3(6) . .
N13 C54 H54 125.8 . .
N14 C54 H54 125.8 . .
C56 C55 N13 106.6(6) . .
C56 C55 H55 126.7 . .
N13 C55 H55 126.7 . .
C55 C56 N14 108.1(6) . .
C55 C56 H56 126.0 . .
N14 C56 H56 126.0 . .

loop_
_geom_bond_atom_site_label_1
_geom_bond_atom_site_label_2
_geom_bond_distance
_geom_bond_site_symmetry_2
Eu1 O11 2.421(3) .
Eu1 O5 2.428(3) .
Eu1 O1 2.446(3) .
Eu1 O9 2.459(3) .
Eu1 O3 2.460(3) .
Eu1 O7 2.467(3) .
Eu1 N1 2.533(3) .
Eu1 N3 2.534(4) .
Eu1 N2 2.534(3) .
O1 C6 1.268(5) .
N1 C5 1.334(6) .
N1 C1 1.337(5) .
Sr1 O24 2.523(4) 1_545
Sr1 O26 2.562(3) .
Sr1 O2 2.596(3) .
Sr1 O27 2.605(4) .
Sr1 O29 2.610(4) .
Sr1 O14 2.618(3) .
Sr1 O25 2.625(4) .
Sr1 O28 2.659(4) .
Sr1 C42 3.381(5) 1_545
Sr1 C27 3.387(5) .
Sr1 H25A 2.8609 .
Sr1 H28B 2.9613 .
Sr1 H29A 2.9405 .
C1 C2 1.370(6) .
C1 C6 1.512(6) .
Eu2 O21 2.417(4) .
Eu2 O15 2.430(3) .
Eu2 O13 2.432(3) .
Eu2 O23 2.442(3) .
Eu2 O19 2.469(3) .
Eu2 O17 2.479(3) .
Eu2 N6 2.500(4) .
Eu2 N4 2.519(4) .
Eu2 N5 2.537(4) .
O2 C6 1.243(5) .
N2 C12 1.328(6) .
N2 C8 1.331(6) .
C2 C3 1.374(7) .
C2 H2 0.9300 .
O3 C7 1.268(5) .
C3 C4 1.373(7) .
C3 H3 0.9300 .
N3 C19 1.336(6) .
N3 C15 1.336(6) .
C4 C5 1.383(6) .
C4 H4 0.9300 .
O4 C7 1.224(6) .
N4 C26 1.328(6) .
N4 C22 1.333(6) .
N5 C33 1.331(6) .
N5 C29 1.333(6) .
O5 C13 1.259(5) .
C5 C7 1.515(6) .
N6 C36 1.328(6) .
N6 C40 1.345(6) .
O6 C13 1.237(5) .
O7 C14 1.276(5) .
N7 C45 1.315(7) .
N7 C46 1.354(7) .
N7 H7 0.8600 .
O8 C14 1.229(5) .
C8 C9 1.384(6) .
C8 C13 1.507(6) .
N8 C45 1.324(8) .
N8 C47 1.339(7) .
N8 H8 0.8600 .
C9 C10 1.378(8) .
C9 H9 0.9300 .
O9 C21 1.272(5) .
N9 C48 1.306(7) .
N9 C49 1.347(7) .
N9 H9A 0.8600 .
C10 C11 1.368(7) .
C10 H10 0.9300 .
O10 C21 1.232(6) .
N10 C48 1.294(7) .
N10 C50 1.366(7) .
N10 H10A 0.8600 .
O11 C20 1.252(5) .
C11 C12 1.390(6) .
C11 H11 0.9300 .
N11 C51 1.305(8) .
N11 C52 1.344(9) .
N11 H11A 0.8600 .
O12 C20 1.243(5) .
C12 C14 1.510(6) .
N12 C51 1.301(7) .
N12 C53 1.343(7) .
N12 H12 0.8600 .
O13 C27 1.264(5) .
N13 C54 1.320(7) .
N13 C55 1.386(9) .
N13 H13 0.8600 .
N14 C54 1.328(8) .
N14 C56 1.341(7) .
N14 H14 0.8600 .
O14 C27 1.244(5) .
C15 C16 1.375(6) .
C15 C20 1.515(6) .
O15 C28 1.250(6) .
C16 C17 1.366(8) .
C16 H16 0.9300 .
O16 C28 1.248(6) .
C17 C18 1.379(8) .
C17 H17 0.9300 .
O17 C34 1.255(6) .
C18 C19 1.383(6) .
C18 H18 0.9300 .
O18 C34 1.240(6) .
C19 C21 1.504(7) .
O19 C35 1.255(5) .
O20 C35 1.239(6) .
O21 C41 1.254(6) .
C22 C23 1.376(6) .
C22 C27 1.512(6) .
O22 C41 1.239(6) .
C23 C24 1.379(7) .
C23 H23 0.9300 .
O23 C42 1.262(5) .
C24 C25 1.373(7) .
C24 H24 0.9300 .
O24 C42 1.238(6) .
O24 Sr1 2.523(4) 1_565
O25 H25A 0.8500 .
O25 H25B 0.8500 .
C25 C26 1.394(6) .
C25 H25 0.9300 .
O26 H26A 0.8500 .
O26 H26B 0.8500 .
C26 C28 1.505(7) .
O27 H27A 0.8500 .
O27 H27B 0.8500 .
O28 H28A 0.8500 .
O28 H28B 0.8501 .
O29 H29A 0.8501 .
O29 H29B 0.8500 .
C29 C30 1.388(6) .
C29 C34 1.511(7) .
C30 C31 1.374(7) .
C30 H30 0.9300 .
O30 H30A 0.8500 .
O30 H30B 0.8498 .
C31 C32 1.362(7) .
C31 H31 0.9300 .
O31 H31A 0.8500 .
O31 H31B 0.8500 .
C32 C33 1.383(6) .
C32 H32 0.9300 .
O32 H32A 0.8500 .
O32 H32B 0.8500 .
C33 C35 1.513(7) .
O33 H33A 0.8500 .
O33 H33B 0.8500 .
O34 C43 1.312(10) .
O34 H34 0.8200 .
O35 H35A 0.8499 .
O35 H35B 0.8500 .
C36 C37 1.376(7) .
C36 C41 1.508(8) .
C37 C38 1.376(9) .
C37 H37 0.9300 .
C38 C39 1.368(10) .
C38 H38 0.9300 .
C39 C40 1.375(7) .
C39 H39 0.9300 .
C40 C42 1.510(7) .
C42 Sr1 3.381(5) 1_565
C43 C44 1.478(11) .
C43 H43A 0.9700 .
C43 H43B 0.9700 .
C44 H44A 0.9600 .
C44 H44B 0.9600 .
C44 H44C 0.9600 .
C45 H45 0.9300 .
C46 C47 1.316(9) .
C46 H46 0.9300 .
C47 H47 0.9300 .
C48 H48 0.9300 .
C49 C50 1.333(8) .
C49 H49 0.9300 .
C50 H50 0.9300 .
C51 H51 0.9300 .
C52 C53 1.325(10) .
C52 H52 0.9300 .
C53 H53 0.9300 .
C54 H54 0.9300 .
C55 C56 1.329(9) .
C55 H55 0.9300 .
C56 H56 0.9300 .

loop_
_geom_hbond_atom_site_label_D
_geom_hbond_atom_site_label_H
_geom_hbond_atom_site_label_A
_geom_hbond_distance_DH
_geom_hbond_distance_HA
_geom_hbond_distance_DA
_geom_hbond_angle_DHA
_geom_hbond_site_symmetry_A
C2 H2 O10 0.93 2.53 3.347(6) 147.5 1_655
C10 H10 O31 0.93 2.48 3.369(7) 160.2 2_567
C23 H23 O22 0.93 2.54 3.316(7) 141.0 1_455
C37 H37 N9 0.93 2.54 3.353(7) 146.0 .
C45 H45 O28 0.93 2.57 3.261(7) 131.8 .
C46 H46 O20 0.93 2.30 3.217(7) 168.5 2_676
C48 H48 O12 0.93 2.28 3.182(6) 163.7 1_665
C49 H49 O8 0.93 2.54 3.100(7) 118.8 1_665
N7 H7 O18 0.86 1.88 2.721(6) 165.8 .
N8 H8 O16 0.86 1.90 2.754(6) 174.9 1_545
N9 H9A O7 0.86 1.96 2.809(5) 168.6 1_665
N10 H10A O29 0.86 2.18 2.949(6) 148.8 1_655
N10 H10A O14 0.86 2.47 3.025(5) 123.2 1_655
N11 H11A O31 0.86 2.11 2.812(7) 138.0 .
N11 H11A O10 0.86 2.52 3.182(8) 133.9 1_655
N12 H12 O12 0.86 1.86 2.702(6) 166.8 1_565
N13 H13 O3 0.86 1.94 2.795(6) 173.4 1_565
N14 H14 O6 0.86 1.76 2.615(6) 171.2 .
O25 H25A O13 0.85 2.16 2.976(5) 160.0 .
O25 H25B O10 0.85 2.12 2.960(5) 172.6 1_655
O26 H26A O17 0.85 1.99 2.805(5) 161.1 .
O26 H26B O34 0.85 1.91 2.743(7) 165.2 1_455
O27 H27A O35 0.85 2.14 2.947(5) 159.0 .
O27 H27B O19 0.85 2.01 2.834(5) 162.4 1_545
O28 H28A O23 0.85 2.22 2.797(5) 125.2 1_545
O28 H28B O34 0.85 2.49 3.275(7) 154.6 1_455
O29 H29A O1 0.85 2.02 2.845(5) 163.9 .
O29 H29B O32 0.85 1.97 2.811(6) 168.5 1_455
O30 H30B O4 0.85 2.05 2.829(5) 151.1 2_667
O31 H31A O30 0.85 2.09 2.902(6) 159.4 .
O31 H31B O9 0.85 2.08 2.782(5) 140.2 1_655
O32 H32A O22 0.85 1.94 2.710(7) 149.8 .
O32 H32B O35 0.85 2.37 2.908(6) 121.3 .
O33 H33A O35 0.85 2.33 2.884(10) 123.5 .
O33 H33B O16 0.85 2.02 2.766(9) 146.2 1_645
O34 H34 O32 0.82 2.08 2.880(8) 165.3 .
O35 H35A O18 0.85 2.21 2.944(7) 145.3 .
O35 H35B O20 0.85 1.95 2.733(6) 152.3 1_545

loop_
_geom_torsion_atom_site_label_1
_geom_torsion_atom_site_label_2
_geom_torsion_atom_site_label_3
_geom_torsion_atom_site_label_4
_geom_torsion
_geom_torsion_site_symmetry_1
_geom_torsion_site_symmetry_4
O11 Eu1 O1 C6 -74.5(4) . .
O5 Eu1 O1 C6 77.6(4) . .
O9 Eu1 O1 C6 157.2(4) . .
O3 Eu1 O1 C6 -5.1(4) . .
O7 Eu1 O1 C6 -132.9(3) . .
N1 Eu1 O1 C6 -0.1(3) . .
N3 Eu1 O1 C6 -138.5(4) . .
N2 Eu1 O1 C6 101.8(4) . .
O11 Eu1 N1 C5 -83.5(3) . .
O5 Eu1 N1 C5 97.3(3) . .
O1 Eu1 N1 C5 -176.6(4) . .
O9 Eu1 N1 C5 148.7(3) . .
O3 Eu1 N1 C5 -1.2(3) . .
O7 Eu1 N1 C5 -30.1(4) . .
N3 Eu1 N1 C5 -130.5(3) . .
N2 Eu1 N1 C5 48.3(4) . .
O11 Eu1 N1 C1 95.1(3) . .
O5 Eu1 N1 C1 -84.1(3) . .
O1 Eu1 N1 C1 2.0(3) . .
O9 Eu1 N1 C1 -32.7(4) . .
O3 Eu1 N1 C1 177.4(4) . .
O7 Eu1 N1 C1 148.5(3) . .
N3 Eu1 N1 C1 48.1(4) . .
N2 Eu1 N1 C1 -133.1(3) . .
C5 N1 C1 C2 -2.7(7) . .
Eu1 N1 C1 C2 178.7(3) . .
C5 N1 C1 C6 175.2(4) . .
Eu1 N1 C1 C6 -3.4(5) . .
O24 Sr1 O2 C6 -29.7(4) 1_545 .
O26 Sr1 O2 C6 148.0(4) . .
O27 Sr1 O2 C6 -85.4(4) . .
O29 Sr1 O2 C6 58.7(4) . .
O14 Sr1 O2 C6 137.0(4) . .
O25 Sr1 O2 C6 -145.8(4) . .
O28 Sr1 O2 C6 15.8(5) . .
C42 Sr1 O2 C6 -36.5(4) 1_545 .
C27 Sr1 O2 C6 146.7(4) . .
O11 Eu1 N2 C12 -30.2(4) . .
O5 Eu1 N2 C12 -178.4(4) . .
O1 Eu1 N2 C12 155.0(3) . .
O9 Eu1 N2 C12 98.2(3) . .
O3 Eu1 N2 C12 -78.8(3) . .
O7 Eu1 N2 C12 4.3(3) . .
N1 Eu1 N2 C12 -124.5(3) . .
N3 Eu1 N2 C12 54.4(4) . .
O11 Eu1 N2 C8 145.5(3) . .
O5 Eu1 N2 C8 -2.6(3) . .
O1 Eu1 N2 C8 -29.3(4) . .
O9 Eu1 N2 C8 -86.0(4) . .
O3 Eu1 N2 C8 96.9(4) . .
O7 Eu1 N2 C8 -180.0(4) . .
N1 Eu1 N2 C8 51.3(4) . .
N3 Eu1 N2 C8 -129.9(3) . .
N1 C1 C2 C3 2.0(7) . .
C6 C1 C2 C3 -175.8(5) . .
O11 Eu1 O3 C7 79.1(4) . .
O5 Eu1 O3 C7 -72.2(4) . .
O1 Eu1 O3 C7 5.3(4) . .
O9 Eu1 O3 C7 -140.0(3) . .
O7 Eu1 O3 C7 159.5(4) . .
N1 Eu1 O3 C7 0.2(3) . .
N3 Eu1 O3 C7 106.1(4) . .
N2 Eu1 O3 C7 -134.6(4) . .
C1 C2 C3 C4 0.1(8) . .
O11 Eu1 N3 C19 179.7(4) . .
O5 Eu1 N3 C19 -32.0(4) . .
O1 Eu1 N3 C19 -85.9(3) . .
O9 Eu1 N3 C19 3.1(3) . .
O3 Eu1 N3 C19 150.4(3) . .
O7 Eu1 N3 C19 97.2(3) . .
N1 Eu1 N3 C19 -128.8(3) . .
N2 Eu1 N3 C19 52.4(4) . .
O11 Eu1 N3 C15 -5.3(3) . .
O5 Eu1 N3 C15 142.9(3) . .
O1 Eu1 N3 C15 89.0(3) . .
O9 Eu1 N3 C15 178.1(4) . .
O3 Eu1 N3 C15 -34.7(4) . .
O7 Eu1 N3 C15 -87.9(3) . .
N1 Eu1 N3 C15 46.1(4) . .
N2 Eu1 N3 C15 -132.7(3) . .
C2 C3 C4 C5 -1.3(8) . .
O21 Eu2 N4 C26 -152.7(3) . .
O15 Eu2 N4 C26 -5.3(3) . .
O13 Eu2 N4 C26 178.7(4) . .
O23 Eu2 N4 C26 78.4(3) . .
O19 Eu2 N4 C26 28.7(4) . .
O17 Eu2 N4 C26 -98.9(3) . .
N6 Eu2 N4 C26 126.1(3) . .
N5 Eu2 N4 C26 -54.9(4) . .
O21 Eu2 N4 C22 29.5(4) . .
O15 Eu2 N4 C22 177.0(4) . .
O13 Eu2 N4 C22 1.0(3) . .
O23 Eu2 N4 C22 -99.3(3) . .
O19 Eu2 N4 C22 -149.0(3) . .
O17 Eu2 N4 C22 83.3(3) . .
N6 Eu2 N4 C22 -51.7(4) . .
N5 Eu2 N4 C22 127.3(3) . .
O21 Eu2 N5 C33 -103.3(3) . .
O15 Eu2 N5 C33 80.6(3) . .
O13 Eu2 N5 C33 -150.9(3) . .
O23 Eu2 N5 C33 23.4(4) . .
O19 Eu2 N5 C33 -2.2(3) . .
O17 Eu2 N5 C33 174.4(4) . .
N6 Eu2 N5 C33 -55.6(4) . .
N4 Eu2 N5 C33 125.3(3) . .
O21 Eu2 N5 C29 74.9(4) . .
O15 Eu2 N5 C29 -101.2(4) . .
O13 Eu2 N5 C29 27.3(4) . .
O23 Eu2 N5 C29 -158.4(3) . .
O19 Eu2 N5 C29 176.0(4) . .
O17 Eu2 N5 C29 -7.4(3) . .
N6 Eu2 N5 C29 122.6(3) . .
N4 Eu2 N5 C29 -56.5(4) . .
O11 Eu1 O5 C13 -132.4(4) . .
O1 Eu1 O5 C13 164.1(4) . .
O9 Eu1 O5 C13 81.5(4) . .
O3 Eu1 O5 C13 -68.7(4) . .
O7 Eu1 O5 C13 4.0(4) . .
N1 Eu1 O5 C13 -130.9(4) . .
N3 Eu1 O5 C13 113.0(4) . .
N2 Eu1 O5 C13 1.0(4) . .
C1 N1 C5 C4 1.4(7) . .
Eu1 N1 C5 C4 180.0(3) . .
C1 N1 C5 C7 -176.8(4) . .
Eu1 N1 C5 C7 1.8(5) . .
C3 C4 C5 N1 0.6(8) . .
C3 C4 C5 C7 178.6(5) . .
Sr1 O2 C6 O1 -59.8(6) . .
Sr1 O2 C6 C1 118.4(4) . .
Eu1 O1 C6 O2 176.7(3) . .
Eu1 O1 C6 C1 -1.6(6) . .
N1 C1 C6 O2 -175.2(4) . .
C2 C1 C6 O2 2.7(7) . .
N1 C1 C6 O1 3.2(6) . .
C2 C1 C6 O1 -178.9(4) . .
O21 Eu2 N6 C36 -1.4(3) . .
O15 Eu2 N6 C36 -152.1(3) . .
O13 Eu2 N6 C36 78.6(3) . .
O23 Eu2 N6 C36 179.0(4) . .
O19 Eu2 N6 C36 -100.9(4) . .
O17 Eu2 N6 C36 26.1(4) . .
N4 Eu2 N6 C36 126.2(3) . .
N5 Eu2 N6 C36 -52.9(4) . .
O21 Eu2 N6 C40 176.1(4) . .
O15 Eu2 N6 C40 25.4(4) . .
O13 Eu2 N6 C40 -103.9(3) . .
O23 Eu2 N6 C40 -3.5(3) . .
O19 Eu2 N6 C40 76.6(3) . .
O17 Eu2 N6 C40 -156.4(3) . .
N4 Eu2 N6 C40 -56.3(4) . .
N5 Eu2 N6 C40 124.6(3) . .
Eu1 O3 C7 O4 -176.5(4) . .
Eu1 O3 C7 C5 0.6(6) . .
N1 C5 C7 O4 175.7(4) . .
C4 C5 C7 O4 -2.4(7) . .
N1 C5 C7 O3 -1.6(6) . .
C4 C5 C7 O3 -179.7(4) . .
O11 Eu1 O7 C14 152.6(4) . .
O5 Eu1 O7 C14 -5.9(4) . .
O1 Eu1 O7 C14 -147.0(3) . .
O9 Eu1 O7 C14 -78.9(4) . .
O3 Eu1 O7 C14 73.8(4) . .
N1 Eu1 O7 C14 100.3(4) . .
N3 Eu1 O7 C14 -141.5(4) . .
N2 Eu1 O7 C14 -2.8(3) . .
C12 N2 C8 C9 -0.1(7) . .
Eu1 N2 C8 C9 -175.9(4) . .
C12 N2 C8 C13 179.7(4) . .
Eu1 N2 C8 C13 3.9(6) . .
N2 C8 C9 C10 0.4(9) . .
C13 C8 C9 C10 -179.3(5) . .
O11 Eu1 O9 C21 -9.0(4) . .
O5 Eu1 O9 C21 149.8(4) . .
O1 Eu1 O9 C21 68.4(4) . .
O3 Eu1 O9 C21 -139.2(3) . .
O7 Eu1 O9 C21 -81.4(4) . .
N1 Eu1 O9 C21 99.5(4) . .
N3 Eu1 O9 C21 -5.2(3) . .
N2 Eu1 O9 C21 -144.5(4) . .
C8 C9 C10 C11 0.8(9) . .
O5 Eu1 O11 C20 -129.7(3) . .
O1 Eu1 O11 C20 -67.6(4) . .
O9 Eu1 O11 C20 7.4(4) . .
O3 Eu1 O11 C20 163.0(4) . .
O7 Eu1 O11 C20 84.6(4) . .
N1 Eu1 O11 C20 -131.2(4) . .
N3 Eu1 O11 C20 3.7(3) . .
N2 Eu1 O11 C20 115.7(4) . .
C9 C10 C11 C12 -2.2(9) . .
C8 N2 C12 C11 -1.4(7) . .
Eu1 N2 C12 C11 174.4(4) . .
C8 N2 C12 C14 179.0(4) . .
Eu1 N2 C12 C14 -5.3(5) . .
C10 C11 C12 N2 2.5(8) . .
C10 C11 C12 C14 -177.9(5) . .
Eu1 O5 C13 O6 -178.9(4) . .
Eu1 O5 C13 C8 0.5(6) . .
N2 C8 C13 O6 176.5(5) . .
C9 C8 C13 O6 -3.8(8) . .
N2 C8 C13 O5 -2.9(7) . .
C9 C8 C13 O5 176.8(5) . .
O21 Eu2 O13 C27 -157.4(4) . .
O15 Eu2 O13 C27 -3.0(4) . .
O23 Eu2 O13 C27 73.7(3) . .
O19 Eu2 O13 C27 136.6(3) . .
O17 Eu2 O13 C27 -78.9(3) . .
N6 Eu2 O13 C27 135.6(4) . .
N4 Eu2 O13 C27 1.6(3) . .
N5 Eu2 O13 C27 -110.4(3) . .
Eu1 O7 C14 O8 -179.2(4) . .
Eu1 O7 C14 C12 1.4(6) . .
N2 C12 C14 O8 -176.8(4) . .
C11 C12 C14 O8 3.5(7) . .
N2 C12 C14 O7 2.7(6) . .
C11 C12 C14 O7 -177.0(5) . .
O24 Sr1 O14 C27 171.4(3) 1_545 .
O26 Sr1 O14 C27 -25.4(3) . .
O2 Sr1 O14 C27 148.7(4) . .
O27 Sr1 O14 C27 25.7(4) . .
O29 Sr1 O14 C27 -138.5(4) . .
O25 Sr1 O14 C27 60.8(3) . .
O28 Sr1 O14 C27 -82.3(4) . .
C42 Sr1 O14 C27 171.3(4) 1_545 .
C19 N3 C15 C16 -0.3(7) . .
Eu1 N3 C15 C16 -175.3(4) . .
C19 N3 C15 C20 -178.5(4) . .
Eu1 N3 C15 C20 6.5(5) . .
O21 Eu2 O15 C28 139.8(4) . .
O13 Eu2 O15 C28 12.5(4) . .
O23 Eu2 O15 C28 -71.2(4) . .
O19 Eu2 O15 C28 -148.0(4) . .
O17 Eu2 O15 C28 83.7(4) . .
N6 Eu2 O15 C28 -97.5(4) . .
N4 Eu2 O15 C28 8.0(4) . .
N5 Eu2 O15 C28 146.9(4) . .
N3 C15 C16 C17 -0.9(8) . .
C20 C15 C16 C17 177.2(5) . .
C15 C16 C17 C18 0.5(10) . .
O21 Eu2 O17 C34 -62.5(4) . .
O15 Eu2 O17 C34 90.9(4) . .
O13 Eu2 O17 C34 -139.7(4) . .
O23 Eu2 O17 C34 149.2(4) . .
O19 Eu2 O17 C34 18.9(4) . .
N6 Eu2 O17 C34 -87.8(4) . .
N4 Eu2 O17 C34 154.5(4) . .
N5 Eu2 O17 C34 15.2(4) . .
C16 C17 C18 C19 1.0(10) . .
C15 N3 C19 C18 1.8(7) . .
Eu1 N3 C19 C18 176.8(4) . .
C15 N3 C19 C21 -176.5(4) . .
Eu1 N3 C19 C21 -1.6(5) . .
C17 C18 C19 N3 -2.2(8) . .
C17 C18 C19 C21 176.0(5) . .
O21 Eu2 O19 C35 74.6(4) . .
O15 Eu2 O19 C35 -75.5(4) . .
O13 Eu2 O19 C35 136.4(4) . .
O23 Eu2 O19 C35 -156.3(4) . .
O17 Eu2 O19 C35 1.1(4) . .
N6 Eu2 O19 C35 137.4(4) . .
N4 Eu2 O19 C35 -106.4(4) . .
N5 Eu2 O19 C35 4.9(4) . .
Eu1 O11 C20 O12 -179.2(3) . .
Eu1 O11 C20 C15 -1.9(6) . .
N3 C15 C20 O12 174.3(4) . .
C16 C15 C20 O12 -3.9(7) . .
N3 C15 C20 O11 -3.3(6) . .
C16 C15 C20 O11 178.5(5) . .
Eu1 O9 C21 O10 -173.3(4) . .
Eu1 O9 C21 C19 6.3(5) . .
N3 C19 C21 O10 176.9(4) . .
C18 C19 C21 O10 -1.3(7) . .
N3 C19 C21 O9 -2.8(6) . .
C18 C19 C21 O9 179.0(5) . .
O15 Eu2 O21 C41 148.3(4) . .
O13 Eu2 O21 C41 -72.7(4) . .
O23 Eu2 O21 C41 8.1(4) . .
O19 Eu2 O21 C41 79.9(4) . .
O17 Eu2 O21 C41 -152.9(4) . .
N6 Eu2 O21 C41 7.7(4) . .
N4 Eu2 O21 C41 -99.1(4) . .
N5 Eu2 O21 C41 141.1(4) . .
C26 N4 C22 C23 0.9(7) . .
Eu2 N4 C22 C23 178.7(4) . .
C26 N4 C22 C27 179.4(4) . .
Eu2 N4 C22 C27 -2.9(5) . .
N4 C22 C23 C24 -1.8(8) . .
C27 C22 C23 C24 180.0(5) . .
O21 Eu2 O23 C42 2.5(4) . .
O15 Eu2 O23 C42 -157.5(4) . .
O13 Eu2 O23 C42 74.9(3) . .
O19 Eu2 O23 C42 -77.4(3) . .
O17 Eu2 O23 C42 142.2(3) . .
N6 Eu2 O23 C42 2.9(3) . .
N4 Eu2 O23 C42 136.8(4) . .
N5 Eu2 O23 C42 -101.0(4) . .
C22 C23 C24 C25 0.5(8) . .
C23 C24 C25 C26 1.4(8) . .
C22 N4 C26 C25 1.1(7) . .
Eu2 N4 C26 C25 -176.6(4) . .
C22 N4 C26 C28 -179.0(4) . .
Eu2 N4 C26 C28 3.2(5) . .
C24 C25 C26 N4 -2.3(8) . .
C24 C25 C26 C28 177.8(5) . .
Sr1 O14 C27 O13 -70.4(5) . .
Sr1 O14 C27 C22 109.1(4) . .
Eu2 O13 C27 O14 176.0(3) . .
Eu2 O13 C27 C22 -3.6(5) . .
Eu2 O13 C27 Sr1 134.6(2) . .
N4 C22 C27 O14 -175.5(4) . .
C23 C22 C27 O14 2.9(7) . .
N4 C22 C27 O13 4.1(6) . .
C23 C22 C27 O13 -177.5(4) . .
N4 C22 C27 Sr1 -125.3(3) . .
C23 C22 C27 Sr1 53.1(6) . .
O24 Sr1 C27 O14 -17.5(6) 1_545 .
O26 Sr1 C27 O14 150.7(4) . .
O2 Sr1 C27 O14 -30.1(3) . .
O27 Sr1 C27 O14 -160.3(3) . .
O29 Sr1 C27 O14 39.5(3) . .
O25 Sr1 C27 O14 -113.6(4) . .
O28 Sr1 C27 O14 109.0(3) . .
C42 Sr1 C27 O14 -124.7(19) 1_545 .
O24 Sr1 C27 O13 110.1(4) 1_545 .
O26 Sr1 C27 O13 -81.6(3) . .
O2 Sr1 C27 O13 97.6(3) . .
O27 Sr1 C27 O13 -32.7(3) . .
O29 Sr1 C27 O13 167.2(3) . .
O14 Sr1 C27 O13 127.6(5) . .
O25 Sr1 C27 O13 14.0(3) . .
O28 Sr1 C27 O13 -123.3(3) . .
C42 Sr1 C27 O13 3(2) 1_545 .
O24 Sr1 C27 C22 -115.5(5) 1_545 .
O26 Sr1 C27 C22 52.8(3) . .
O2 Sr1 C27 C22 -128.0(3) . .
O27 Sr1 C27 C22 101.8(3) . .
O29 Sr1 C27 C22 -58.4(3) . .
O14 Sr1 C27 C22 -98.0(5) . .
O25 Sr1 C27 C22 148.4(4) . .
O28 Sr1 C27 C22 11.1(4) . .
C42 Sr1 C27 C22 137.3(19) 1_545 .
Eu2 O15 C28 O16 171.0(4) . .
Eu2 O15 C28 C26 -9.3(6) . .
N4 C26 C28 O16 -176.8(5) . .
C25 C26 C28 O16 3.1(7) . .
N4 C26 C28 O15 3.5(6) . .
C25 C26 C28 O15 -176.6(5) . .
C33 N5 C29 C30 -0.7(7) . .
Eu2 N5 C29 C30 -178.9(4) . .
C33 N5 C29 C34 179.7(4) . .
Eu2 N5 C29 C34 1.5(5) . .
N5 C29 C30 C31 -1.0(8) . .
C34 C29 C30 C31 178.5(5) . .
C29 C30 C31 C32 1.9(8) . .
C30 C31 C32 C33 -1.2(8) . .
C29 N5 C33 C32 1.5(7) . .
Eu2 N5 C33 C32 179.7(4) . .
C29 N5 C33 C35 -178.0(4) . .
Eu2 N5 C33 C35 0.2(5) . .
C31 C32 C33 N5 -0.6(8) . .
C31 C32 C33 C35 178.9(5) . .
Eu2 O17 C34 O18 159.9(4) . .
Eu2 O17 C34 C29 -20.2(6) . .
N5 C29 C34 O18 -168.4(5) . .
C30 C29 C34 O18 12.0(8) . .
N5 C29 C34 O17 11.6(7) . .
C30 C29 C34 O17 -168.0(5) . .
Eu2 O19 C35 O20 175.2(4) . .
Eu2 O19 C35 C33 -6.7(6) . .
N5 C33 C35 O20 -177.8(4) . .
C32 C33 C35 O20 2.7(7) . .
N5 C33 C35 O19 4.0(6) . .
C32 C33 C35 O19 -175.6(5) . .
C40 N6 C36 C37 -2.5(7) . .
Eu2 N6 C36 C37 175.1(4) . .
C40 N6 C36 C41 179.0(4) . .
Eu2 N6 C36 C41 -3.4(5) . .
N6 C36 C37 C38 0.4(9) . .
C41 C36 C37 C38 178.7(6) . .
C36 C37 C38 C39 0.5(10) . .
C37 C38 C39 C40 0.6(10) . .
C36 N6 C40 C39 3.7(7) . .
Eu2 N6 C40 C39 -173.8(4) . .
C36 N6 C40 C42 -178.5(4) . .
Eu2 N6 C40 C42 3.9(5) . .
C38 C39 C40 N6 -2.8(9) . .
C38 C39 C40 C42 179.7(5) . .
Eu2 O21 C41 O22 169.2(4) . .
Eu2 O21 C41 C36 -12.3(6) . .
N6 C36 C41 O22 -171.5(5) . .
C37 C36 C41 O22 10.0(8) . .
N6 C36 C41 O21 9.9(6) . .
C37 C36 C41 O21 -168.6(5) . .
Sr1 O24 C42 O23 -66.1(6) 1_565 .
Sr1 O24 C42 C40 112.8(4) 1_565 .
Eu2 O23 C42 O24 176.8(3) . .
Eu2 O23 C42 C40 -2.0(5) . .
Eu2 O23 C42 Sr1 141.0(2) . 1_565
N6 C40 C42 O24 179.7(4) . .
C39 C40 C42 O24 -2.7(7) . .
N6 C40 C42 O23 -1.4(6) . .
C39 C40 C42 O23 176.3(5) . .
N6 C40 C42 Sr1 -136.4(3) . 1_565
C39 C40 C42 Sr1 41.3(6) . 1_565
C46 N7 C45 N8 -1.1(8) . .
C47 N8 C45 N7 2.4(8) . .
C45 N7 C46 C47 -0.6(9) . .
N7 C46 C47 N8 2.0(9) . .
C45 N8 C47 C46 -2.8(9) . .
C50 N10 C48 N9 0.1(7) . .
C49 N9 C48 N10 -0.4(6) . .
C48 N9 C49 C50 0.5(6) . .
N9 C49 C50 N10 -0.4(7) . .
C48 N10 C50 C49 0.2(7) . .
C53 N12 C51 N11 1.0(7) . .
C52 N11 C51 N12 -0.4(8) . .
C51 N11 C52 C53 -0.4(8) . .
N11 C52 C53 N12 1.0(7) . .
C51 N12 C53 C52 -1.3(7) . .
C55 N13 C54 N14 -0.2(7) . .
C56 N14 C54 N13 -3.6(8) . .
C54 N13 C55 C56 3.9(8) . .
N13 C55 C56 N14 -6.1(8) . .
C54 N14 C56 C55 6.1(8) . .
